data_7233582
loop_
_publ_author_name
'Xiao-Peng Zhang'
'Tao Wu'
'Jian Liu'
'Jing-Xuan Zhang'
'Cheng-Hui Li'
'Xiao-Zeng You'

_publ_section_title
;
 Vapor-induced chiroptical switching in chiral cyclometalated platinum(II)
 complexes with pinene functionalized C^N^N ligands
;
_journal_name_full 'Journal of Materials Chemistry C'
_journal_page_first 184
_journal_page_last 194
_journal_paper_doi 10.1039/C3TC31997K
_journal_volume 2
_journal_year 2014
_chemical_absolute_configuration unk
_chemical_formula_moiety 'C31 H26 N2 Pt'
_chemical_formula_sum 'C31 H26 N2 Pt'
_chemical_formula_weight 621.63
_space_group_IT_number 19
_space_group_name_Hall 'P 2ac 2ab'
_space_group_name_H-M_alt 'P 21 21 21'
_symmetry_cell_setting orthorhombic
_symmetry_space_group_name_H-M 'P 21 21 21'
_atom_sites_solution_hydrogens geom
_atom_sites_solution_primary direct
_atom_sites_solution_secondary difmap
_cell_angle_alpha 90.00
_cell_angle_beta 90.00
_cell_angle_gamma 90.00
_cell_formula_units_Z 4
_cell_length_a 6.2934(4)
_cell_length_b 11.9839(8)
_cell_length_c 32.646(2)
_cell_measurement_reflns_used 5259
_cell_measurement_temperature 296(2)
_cell_measurement_theta_max 23.8935
_cell_measurement_theta_min 2.528
_cell_volume 2462.1(3)
_computing_cell_refinement SMART
_computing_data_collection SMART,(Bruker,2000)
_computing_data_reduction SAINT(Bruker,2000)
_computing_molecular_graphics SHELXTL
_computing_publication_material SHELXTL
_computing_structure_refinement SHELXTL
_computing_structure_solution 'SHELXTL(Bruker,2000) '
_diffrn_ambient_temperature 296(2)
_diffrn_measured_fraction_theta_full 0.998
_diffrn_measured_fraction_theta_max 0.998
_diffrn_measurement_device_type 'Bruker Smart Aepex CCD'
_diffrn_measurement_method 'phi and omega scans'
_diffrn_radiation_monochromator graphite
_diffrn_radiation_source 'fine-focus sealed tube'
_diffrn_radiation_type MoK\a
_diffrn_radiation_wavelength 0.71073
_diffrn_reflns_av_R_equivalents 0.0350
_diffrn_reflns_av_sigmaI/netI 0.0490
_diffrn_reflns_limit_h_max 8
_diffrn_reflns_limit_h_min -7
_diffrn_reflns_limit_k_max 15
_diffrn_reflns_limit_k_min -15
_diffrn_reflns_limit_l_max 31
_diffrn_reflns_limit_l_min -42
_diffrn_reflns_number 16877
_diffrn_reflns_theta_full 27.50
_diffrn_reflns_theta_max 27.50
_diffrn_reflns_theta_min 1.25
_exptl_absorpt_coefficient_mu 5.720
_exptl_absorpt_correction_T_max 0.4613
_exptl_absorpt_correction_T_min 0.3289
_exptl_absorpt_correction_type multi-scan
_exptl_absorpt_process_details SADABS;Bruker,2000
_exptl_crystal_colour yellow
_exptl_crystal_density_diffrn 1.677
_exptl_crystal_density_method 'not measured'
_exptl_crystal_description needle
_exptl_crystal_F_000 1216
_exptl_crystal_size_max 0.25
_exptl_crystal_size_mid 0.19
_exptl_crystal_size_min 0.16
_refine_diff_density_max 0.792
_refine_diff_density_min -0.659
_refine_diff_density_rms 0.082
_refine_ls_abs_structure_details 'Flack H D (1983), Acta Cryst. A39, 876-881'
_refine_ls_abs_structure_Flack 0.005(8)
_refine_ls_extinction_method none
_refine_ls_goodness_of_fit_ref 1.008
_refine_ls_hydrogen_treatment constr
_refine_ls_matrix_type full
_refine_ls_number_parameters 303
_refine_ls_number_reflns 5646
_refine_ls_number_restraints 2
_refine_ls_restrained_S_all 1.010
_refine_ls_R_factor_all 0.0345
_refine_ls_R_factor_gt 0.0285
_refine_ls_shift/su_max 0.000
_refine_ls_shift/su_mean 0.000
_refine_ls_structure_factor_coef Fsqd
_refine_ls_weighting_details 'calc w=1/[\s^2^(Fo^2^)+(0.0118P)^2^+0.0000P] where P=(Fo^2^+2Fc^2^)/3'
_refine_ls_weighting_scheme calc
_refine_ls_wR_factor_gt 0.0540
_refine_ls_wR_factor_ref 0.0558
_reflns_number_gt 5065
_reflns_number_total 5646
_reflns_threshold_expression >2sigma(I)
_cod_data_source_file 1000001.cif
_cod_data_source_block PCOD1000001
_cod_depositor_comments
;
The following automatic conversions were performed:

data item '_symmetry_cell_setting' value 'Orthorhombic' was changed
to 'orthorhombic' in accordance with the built-in table derived from
the CIF Core dictionary named 'cif_core.dic' version 2.4.5 last
updated on 2014-11-21.

Automatic conversion script
Id: cif_fix_values 6909 2019-04-08 15:41:33Z antanas 
;
_cod_original_cell_volume 2462.2(3)
_cod_original_sg_symbol_H-M 'P2(1)2(1)2(1) '
_cod_database_code 7233582

loop_
_symmetry_equiv_pos_as_xyz
'x, y, z'
'-x+1/2, -y, z+1/2'
'-x, y+1/2, -z+1/2'
'x+1/2, -y+1/2, -z'

loop_
_atom_site_label
_atom_site_type_symbol
_atom_site_fract_x
_atom_site_fract_y
_atom_site_fract_z
_atom_site_U_iso_or_equiv
_atom_site_adp_type
_atom_site_occupancy
_atom_site_symmetry_multiplicity
_atom_site_calc_flag
_atom_site_refinement_flags
_atom_site_disorder_assembly
_atom_site_disorder_group
C1 C 0.4845(8) 0.1549(3) 0.75120(15) 0.0439(12) Uani 1 1 d . . .
C2 C 0.4161(9) 0.0981(4) 0.84008(14) 0.0471(13) Uani 1 1 d . . .
C3 C 0.6722(9) 0.0931(4) 0.74947(16) 0.0542(13) Uani 1 1 d U . .
H3 H 0.7271 0.0587 0.7727 0.065 Uiso 1 1 calc R . .
C4 C 0.7716(12) 0.0848(3) 0.71286(15) 0.0671(17) Uani 1 1 d U . .
H4 H 0.8896 0.0382 0.7122 0.081 Uiso 1 1 calc R . .
C5 C 0.7237(11) 0.1335(4) 0.67862(18) 0.0667(15) Uani 1 1 d U . .
H5 H 0.8105 0.1275 0.6557 0.080 Uiso 1 1 calc R . .
C6 C 0.5375(9) 0.1949(4) 0.67772(15) 0.0559(13) Uani 1 1 d . . .
H6 H 0.4917 0.2281 0.6535 0.067 Uiso 1 1 calc R . .
C7 C 0.4203(8) 0.2062(4) 0.71355(14) 0.0461(12) Uani 1 1 d . . .
C8 C 0.2249(8) 0.2750(4) 0.71572(14) 0.0450(11) Uani 1 1 d . . .
C9 C 0.1282(10) 0.3382(4) 0.68539(15) 0.0539(14) Uani 1 1 d . . .
H9 H 0.1872 0.3419 0.6593 0.065 Uiso 1 1 calc R . .
C10 C -0.0553(10) 0.3952(4) 0.69418(15) 0.0561(15) Uani 1 1 d . . .
H10 H -0.1206 0.4368 0.6737 0.067 Uiso 1 1 calc R . .
C11 C -0.1459(9) 0.3921(4) 0.73302(15) 0.0501(13) Uani 1 1 d . . .
H11 H -0.2715 0.4299 0.7387 0.060 Uiso 1 1 calc R . .
C12 C -0.0420(8) 0.3306(3) 0.76303(14) 0.0439(11) Uani 1 1 d . . .
C13 C -0.1023(7) 0.3218(4) 0.80665(13) 0.0441(11) Uani 1 1 d . . .
C14 C -0.2707(9) 0.3765(4) 0.82412(14) 0.0498(12) Uani 1 1 d . . .
H14 H -0.3623 0.4175 0.8076 0.060 Uiso 1 1 calc R . .
C15 C -0.3062(9) 0.3719(4) 0.86547(16) 0.0516(12) Uani 1 1 d . . .
C16 C -0.1658(8) 0.3080(4) 0.88978(14) 0.0504(11) Uani 1 1 d . . .
C17 C -0.0044(9) 0.2518(4) 0.87059(15) 0.0509(13) Uani 1 1 d . . .
H17 H 0.0851 0.2073 0.8863 0.061 Uiso 1 1 calc R . .
C18 C -0.4784(10) 0.4349(6) 0.88753(17) 0.0729(17) Uani 1 1 d . . .
H18A H -0.6160 0.4107 0.8775 0.088 Uiso 1 1 calc R . .
H18B H -0.4642 0.5140 0.8818 0.088 Uiso 1 1 calc R . .
C19 C -0.4663(11) 0.4156(5) 0.93393(18) 0.0744(13) Uani 1 1 d . . .
H19 H -0.5761 0.4533 0.9501 0.089 Uiso 1 1 calc R . .
C20 C -0.4431(10) 0.2890(5) 0.94209(18) 0.0744(13) Uani 1 1 d . . .
H20A H -0.5110 0.2418 0.9218 0.089 Uiso 1 1 calc R . .
H20B H -0.4801 0.2663 0.9697 0.089 Uiso 1 1 calc R . .
C21 C -0.2023(9) 0.3074(4) 0.93506(15) 0.0604(13) Uani 1 1 d . . .
H21 H -0.1055 0.2615 0.9515 0.073 Uiso 1 1 calc R . .
C22 C -0.2362(10) 0.4311(5) 0.94966(16) 0.0653(15) Uani 1 1 d . . .
C23 C -0.0941(12) 0.5215(5) 0.9313(2) 0.081(2) Uani 1 1 d . . .
H23A H -0.0995 0.5172 0.9019 0.122 Uiso 1 1 calc R . .
H23B H 0.0495 0.5105 0.9403 0.122 Uiso 1 1 calc R . .
H23C H -0.1431 0.5935 0.9400 0.122 Uiso 1 1 calc R . .
C24 C -0.2280(13) 0.4388(5) 0.99668(17) 0.096(2) Uani 1 1 d . . .
H24A H -0.0833 0.4330 1.0057 0.144 Uiso 1 1 calc R . .
H24B H -0.3100 0.3792 1.0084 0.144 Uiso 1 1 calc R . .
H24C H -0.2858 0.5092 1.0053 0.144 Uiso 1 1 calc R . .
C25 C 0.4741(9) 0.0386(4) 0.86763(15) 0.0504(13) Uani 1 1 d . . .
C26 C 0.5288(9) -0.0378(4) 0.90007(13) 0.0488(13) Uani 1 1 d . . .
C27 C 0.3866(11) -0.1216(4) 0.91128(15) 0.0629(16) Uani 1 1 d . . .
H27 H 0.2544 -0.1249 0.8986 0.076 Uiso 1 1 calc R . .
C28 C 0.4373(13) -0.1994(6) 0.94065(17) 0.086(2) Uani 1 1 d . . .
H28 H 0.3409 -0.2553 0.9474 0.103 Uiso 1 1 calc R . .
C29 C 0.6298(16) -0.1943(7) 0.9599(2) 0.100(3) Uani 1 1 d . . .
H29 H 0.6631 -0.2465 0.9800 0.120 Uiso 1 1 calc R . .
C30 C 0.7735(15) -0.1134(6) 0.9500(2) 0.098(3) Uani 1 1 d . . .
H30 H 0.9039 -0.1101 0.9633 0.118 Uiso 1 1 calc R . .
C31 C 0.7231(12) -0.0356(5) 0.91945(17) 0.0754(17) Uani 1 1 d . . .
H31 H 0.8223 0.0184 0.9122 0.090 Uiso 1 1 calc R . .
N1 N 0.1388(7) 0.2763(3) 0.75378(11) 0.0418(9) Uani 1 1 d . . .
N2 N 0.0304(7) 0.2580(3) 0.83005(12) 0.0449(10) Uani 1 1 d . . .
Pt1 Pt 0.28635(3) 0.188585(13) 0.796922(5) 0.04094(6) Uani 1 1 d . . .

loop_
_atom_site_aniso_label
_atom_site_aniso_U_11
_atom_site_aniso_U_22
_atom_site_aniso_U_33
_atom_site_aniso_U_23
_atom_site_aniso_U_13
_atom_site_aniso_U_12
C1 0.048(3) 0.033(2) 0.051(3) 0.004(2) -0.011(2) -0.004(2)
C2 0.059(4) 0.038(2) 0.044(3) -0.003(2) -0.009(2) 0.004(2)
C3 0.050(4) 0.040(2) 0.072(3) 0.002(2) -0.009(2) 0.004(2)
C4 0.116(5) 0.0212(19) 0.064(3) -0.005(2) 0.022(3) -0.005(3)
C5 0.065(4) 0.058(3) 0.076(4) -0.018(3) 0.015(3) 0.004(3)
C6 0.065(4) 0.051(3) 0.052(3) 0.005(3) -0.001(2) 0.000(3)
C7 0.045(3) 0.042(3) 0.052(3) 0.003(2) -0.004(2) -0.004(2)
C8 0.046(3) 0.041(2) 0.048(3) 0.0057(19) -0.008(2) -0.009(2)
C9 0.066(4) 0.050(3) 0.045(3) 0.009(2) -0.015(2) -0.003(3)
C10 0.069(4) 0.054(3) 0.045(3) 0.009(2) -0.026(3) 0.009(3)
C11 0.050(3) 0.043(3) 0.057(3) -0.003(2) -0.022(2) 0.009(2)
C12 0.047(3) 0.033(3) 0.051(3) 0.001(2) -0.015(2) -0.005(2)
C13 0.042(3) 0.040(2) 0.050(3) 0.003(2) -0.015(2) -0.002(2)
C14 0.045(3) 0.051(3) 0.054(3) 0.006(2) -0.013(2) 0.002(2)
C15 0.040(3) 0.053(3) 0.062(3) -0.003(2) -0.002(3) -0.006(3)
C16 0.053(3) 0.041(2) 0.058(3) -0.004(3) -0.006(2) -0.004(3)
C17 0.061(4) 0.041(3) 0.050(3) 0.008(2) -0.016(3) -0.003(3)
C18 0.044(4) 0.099(4) 0.076(4) -0.004(4) -0.001(3) 0.005(4)
C19 0.072(3) 0.083(3) 0.068(3) -0.003(2) 0.010(2) -0.001(3)
C20 0.072(3) 0.083(3) 0.068(3) -0.003(2) 0.010(2) -0.001(3)
C21 0.072(4) 0.055(3) 0.054(3) 0.002(3) -0.005(3) 0.005(4)
C22 0.065(4) 0.062(3) 0.068(3) -0.014(3) -0.006(3) 0.011(3)
C23 0.072(5) 0.058(3) 0.113(5) -0.022(4) -0.009(4) -0.004(3)
C24 0.106(6) 0.099(4) 0.082(4) -0.033(4) -0.015(4) 0.030(5)
C25 0.062(4) 0.040(3) 0.049(3) -0.003(2) -0.012(2) 0.008(2)
C26 0.067(4) 0.046(3) 0.034(3) -0.006(2) -0.007(2) 0.015(3)
C27 0.082(5) 0.065(3) 0.041(3) 0.002(3) 0.001(3) 0.004(3)
C28 0.134(7) 0.073(4) 0.051(3) 0.015(3) 0.010(4) -0.002(5)
C29 0.155(9) 0.085(5) 0.060(4) 0.014(4) -0.010(5) 0.042(6)
C30 0.110(7) 0.115(5) 0.070(4) 0.010(4) -0.041(5) 0.034(6)
C31 0.081(5) 0.074(4) 0.071(4) 0.001(3) -0.020(4) 0.019(4)
N1 0.042(2) 0.0300(17) 0.053(2) 0.0036(16) -0.0134(19) -0.0037(17)
N2 0.048(3) 0.038(2) 0.049(2) 0.0017(18) -0.0116(19) 0.0026(19)
Pt1 0.04387(10) 0.03158(8) 0.04737(9) 0.00531(8) -0.01210(8) 0.00007(8)

loop_
_atom_type_symbol
_atom_type_description
_atom_type_scat_dispersion_real
_atom_type_scat_dispersion_imag
_atom_type_scat_source
C C 0.0033 0.0016 'International Tables Vol C Tables 4.2.6.8 and 6.1.1.4'
H H 0.0000 0.0000 'International Tables Vol C Tables 4.2.6.8 and 6.1.1.4'
N N 0.0061 0.0033 'International Tables Vol C Tables 4.2.6.8 and 6.1.1.4'
Pt Pt -1.7033 8.3905 'International Tables Vol C Tables 4.2.6.8 and 6.1.1.4'

loop_
_geom_angle_atom_site_label_1
_geom_angle_atom_site_label_2
_geom_angle_atom_site_label_3
_geom_angle
_geom_angle_site_symmetry_1
_geom_angle_site_symmetry_3
C3 C1 C7 115.6(5) . .
C3 C1 Pt1 132.1(4) . .
C7 C1 Pt1 112.4(4) . .
C25 C2 Pt1 172.9(5) . .
C4 C3 C1 117.8(5) . .
C4 C3 H3 121.1 . .
C1 C3 H3 121.1 . .
C5 C4 C3 128.4(6) . .
C5 C4 H4 115.8 . .
C3 C4 H4 115.8 . .
C4 C5 C6 117.0(6) . .
C4 C5 H5 121.5 . .
C6 C5 H5 121.5 . .
C5 C6 C7 118.9(5) . .
C5 C6 H6 120.5 . .
C7 C6 H6 120.5 . .
C6 C7 C1 122.1(5) . .
C6 C7 C8 122.3(4) . .
C1 C7 C8 115.6(4) . .
N1 C8 C9 118.2(5) . .
N1 C8 C7 112.4(4) . .
C9 C8 C7 129.3(5) . .
C10 C9 C8 119.5(5) . .
C10 C9 H9 120.3 . .
C8 C9 H9 120.3 . .
C9 C10 C11 121.5(4) . .
C9 C10 H10 119.2 . .
C11 C10 H10 119.2 . .
C12 C11 C10 117.6(5) . .
C12 C11 H11 121.2 . .
C10 C11 H11 121.2 . .
N1 C12 C11 119.8(5) . .
N1 C12 C13 113.5(4) . .
C11 C12 C13 126.6(5) . .
N2 C13 C14 120.5(4) . .
N2 C13 C12 115.0(4) . .
C14 C13 C12 124.4(4) . .
C15 C14 C13 121.1(5) . .
C15 C14 H14 119.4 . .
C13 C14 H14 119.4 . .
C14 C15 C16 118.2(5) . .
C14 C15 C18 124.7(5) . .
C16 C15 C18 117.0(5) . .
C17 C16 C15 118.2(5) . .
C17 C16 C21 124.3(5) . .
C15 C16 C21 117.5(5) . .
N2 C17 C16 122.9(5) . .
N2 C17 H17 118.5 . .
C16 C17 H17 118.5 . .
C15 C18 C19 111.2(5) . .
C15 C18 H18A 109.4 . .
C19 C18 H18A 109.4 . .
C15 C18 H18B 109.4 . .
C19 C18 H18B 109.4 . .
H18A C18 H18B 108.0 . .
C18 C19 C20 108.8(5) . .
C18 C19 C22 110.8(5) . .
C20 C19 C22 88.4(5) . .
C18 C19 H19 115.2 . .
C20 C19 H19 115.2 . .
C22 C19 H19 115.2 . .
C19 C20 C21 85.8(5) . .
C19 C20 H20A 114.4 . .
C21 C20 H20A 114.4 . .
C19 C20 H20B 114.4 . .
C21 C20 H20B 114.4 . .
H20A C20 H20B 111.5 . .
C16 C21 C20 107.3(4) . .
C16 C21 C22 108.4(4) . .
C20 C21 C22 87.5(5) . .
C16 C21 H21 116.6 . .
C20 C21 H21 116.6 . .
C22 C21 H21 116.6 . .
C23 C22 C24 109.2(5) . .
C23 C22 C19 120.2(5) . .
C24 C22 C19 111.7(5) . .
C23 C22 C21 118.1(5) . .
C24 C22 C21 110.8(5) . .
C19 C22 C21 85.0(5) . .
C22 C23 H23A 109.5 . .
C22 C23 H23B 109.5 . .
H23A C23 H23B 109.5 . .
C22 C23 H23C 109.5 . .
H23A C23 H23C 109.5 . .
H23B C23 H23C 109.5 . .
C22 C24 H24A 109.5 . .
C22 C24 H24B 109.5 . .
H24A C24 H24B 109.5 . .
C22 C24 H24C 109.5 . .
H24A C24 H24C 109.5 . .
H24B C24 H24C 109.5 . .
C2 C25 C26 175.5(6) . .
C31 C26 C27 117.6(5) . .
C31 C26 C25 122.5(6) . .
C27 C26 C25 119.8(5) . .
C28 C27 C26 121.5(6) . .
C28 C27 H27 119.3 . .
C26 C27 H27 119.3 . .
C29 C28 C27 119.8(7) . .
C29 C28 H28 120.1 . .
C27 C28 H28 120.1 . .
C30 C29 C28 120.6(7) . .
C30 C29 H29 119.7 . .
C28 C29 H29 119.7 . .
C29 C30 C31 119.5(7) . .
C29 C30 H30 120.3 . .
C31 C30 H30 120.3 . .
C26 C31 C30 121.0(7) . .
C26 C31 H31 119.5 . .
C30 C31 H31 119.5 . .
C12 N1 C8 123.3(4) . .
C12 N1 Pt1 119.5(3) . .
C8 N1 Pt1 117.2(3) . .
C17 N2 C13 118.8(4) . .
C17 N2 Pt1 127.4(3) . .
C13 N2 Pt1 113.6(3) . .
C2 Pt1 C1 99.6(2) . .
C2 Pt1 N1 176.7(2) . .
C1 Pt1 N1 82.44(18) . .
C2 Pt1 N2 99.68(19) . .
C1 Pt1 N2 160.75(16) . .
N1 Pt1 N2 78.35(16) . .

loop_
_geom_bond_atom_site_label_1
_geom_bond_atom_site_label_2
_geom_bond_distance
_geom_bond_site_symmetry_2
C1 C3 1.395(7) .
C1 C7 1.433(6) .
C1 Pt1 1.986(5) .
C2 C25 1.204(6) .
C2 Pt1 1.957(5) .
C3 C4 1.353(7) .
C3 H3 0.9300 .
C4 C5 1.297(7) .
C4 H4 0.9300 .
C5 C6 1.384(8) .
C5 H5 0.9300 .
C6 C7 1.390(7) .
C6 H6 0.9300 .
C7 C8 1.482(7) .
C8 N1 1.356(6) .
C8 C9 1.387(6) .
C9 C10 1.372(8) .
C9 H9 0.9300 .
C10 C11 1.391(7) .
C10 H10 0.9300 .
C11 C12 1.390(6) .
C11 H11 0.9300 .
C12 N1 1.345(6) .
C12 C13 1.478(6) .
C13 N2 1.365(6) .
C13 C14 1.371(7) .
C14 C15 1.370(7) .
C14 H14 0.9300 .
C15 C16 1.413(7) .
C15 C18 1.504(8) .
C16 C17 1.371(7) .
C16 C21 1.496(6) .
C17 N2 1.343(6) .
C17 H17 0.9300 .
C18 C19 1.534(8) .
C18 H18A 0.9700 .
C18 H18B 0.9700 .
C19 C20 1.547(9) .
C19 C22 1.548(9) .
C19 H19 0.9800 .
C20 C21 1.549(8) .
C20 H20A 0.9700 .
C20 H20B 0.9700 .
C21 C22 1.571(7) .
C21 H21 0.9800 .
C22 C23 1.527(9) .
C22 C24 1.539(7) .
C23 H23A 0.9600 .
C23 H23B 0.9600 .
C23 H23C 0.9600 .
C24 H24A 0.9600 .
C24 H24B 0.9600 .
C24 H24C 0.9600 .
C25 C26 1.442(6) .
C26 C31 1.377(8) .
C26 C27 1.394(7) .
C27 C28 1.375(8) .
C27 H27 0.9300 .
C28 C29 1.366(11) .
C28 H28 0.9300 .
C29 C30 1.365(11) .
C29 H29 0.9300 .
C30 C31 1.402(8) .
C30 H30 0.9300 .
C31 H31 0.9300 .
N1 Pt1 1.988(4) .
N2 Pt1 2.111(4) .

loop_
_geom_torsion_atom_site_label_1
_geom_torsion_atom_site_label_2
_geom_torsion_atom_site_label_3
_geom_torsion_atom_site_label_4
_geom_torsion
_geom_torsion_site_symmetry_1
_geom_torsion_site_symmetry_2
_geom_torsion_site_symmetry_3
_geom_torsion_site_symmetry_4
C7 C1 C3 C4 -1.8(6) . . . .
Pt1 C1 C3 C4 179.5(4) . . . .
C1 C3 C4 C5 5.1(9) . . . .
C3 C4 C5 C6 -6.0(9) . . . .
C4 C5 C6 C7 3.6(8) . . . .
C5 C6 C7 C1 -1.0(8) . . . .
C5 C6 C7 C8 177.0(4) . . . .
C3 C1 C7 C6 0.1(7) . . . .
Pt1 C1 C7 C6 179.1(4) . . . .
C3 C1 C7 C8 -178.0(4) . . . .
Pt1 C1 C7 C8 1.0(5) . . . .
C6 C7 C8 N1 -178.6(4) . . . .
C1 C7 C8 N1 -0.5(6) . . . .
C6 C7 C8 C9 -0.9(8) . . . .
C1 C7 C8 C9 177.2(5) . . . .
N1 C8 C9 C10 -3.0(7) . . . .
C7 C8 C9 C10 179.4(5) . . . .
C8 C9 C10 C11 0.7(8) . . . .
C9 C10 C11 C12 1.1(8) . . . .
C10 C11 C12 N1 -0.4(7) . . . .
C10 C11 C12 C13 175.9(5) . . . .
N1 C12 C13 N2 -1.8(6) . . . .
C11 C12 C13 N2 -178.3(4) . . . .
N1 C12 C13 C14 174.9(4) . . . .
C11 C12 C13 C14 -1.6(7) . . . .
N2 C13 C14 C15 2.2(7) . . . .
C12 C13 C14 C15 -174.3(4) . . . .
C13 C14 C15 C16 -0.7(7) . . . .
C13 C14 C15 C18 176.0(5) . . . .
C14 C15 C16 C17 -1.6(7) . . . .
C18 C15 C16 C17 -178.5(5) . . . .
C14 C15 C16 C21 177.8(4) . . . .
C18 C15 C16 C21 0.8(7) . . . .
C15 C16 C17 N2 2.5(7) . . . .
C21 C16 C17 N2 -176.9(5) . . . .
C14 C15 C18 C19 -177.0(5) . . . .
C16 C15 C18 C19 -0.3(7) . . . .
C15 C18 C19 C20 -47.7(7) . . . .
C15 C18 C19 C22 47.9(7) . . . .
C18 C19 C20 C21 84.2(5) . . . .
C22 C19 C20 C21 -27.3(4) . . . .
C17 C16 C21 C20 -134.7(5) . . . .
C15 C16 C21 C20 45.9(6) . . . .
C17 C16 C21 C22 132.0(5) . . . .
C15 C16 C21 C22 -47.3(6) . . . .
C19 C20 C21 C16 -81.6(5) . . . .
C19 C20 C21 C22 26.9(4) . . . .
C18 C19 C22 C23 37.1(8) . . . .
C20 C19 C22 C23 146.6(5) . . . .
C18 C19 C22 C24 167.0(5) . . . .
C20 C19 C22 C24 -83.5(5) . . . .
C18 C19 C22 C21 -82.6(6) . . . .
C20 C19 C22 C21 26.9(4) . . . .
C16 C21 C22 C23 -41.2(7) . . . .
C20 C21 C22 C23 -148.6(6) . . . .
C16 C21 C22 C24 -168.2(5) . . . .
C20 C21 C22 C24 84.4(6) . . . .
C16 C21 C22 C19 80.5(5) . . . .
C20 C21 C22 C19 -26.9(4) . . . .
Pt1 C2 C25 C26 26(9) . . . .
C2 C25 C26 C31 170(7) . . . .
C2 C25 C26 C27 -6(7) . . . .
C31 C26 C27 C28 0.1(8) . . . .
C25 C26 C27 C28 176.7(5) . . . .
C26 C27 C28 C29 1.0(9) . . . .
C27 C28 C29 C30 -0.8(11) . . . .
C28 C29 C30 C31 -0.5(11) . . . .
C27 C26 C31 C30 -1.3(8) . . . .
C25 C26 C31 C30 -177.9(5) . . . .
C29 C30 C31 C26 1.5(10) . . . .
C11 C12 N1 C8 -2.2(6) . . . .
C13 C12 N1 C8 -178.9(4) . . . .
C11 C12 N1 Pt1 180.0(3) . . . .
C13 C12 N1 Pt1 3.2(5) . . . .
C9 C8 N1 C12 3.9(7) . . . .
C7 C8 N1 C12 -178.1(4) . . . .
C9 C8 N1 Pt1 -178.2(3) . . . .
C7 C8 N1 Pt1 -0.2(5) . . . .
C16 C17 N2 C13 -1.0(7) . . . .
C16 C17 N2 Pt1 174.1(4) . . . .
C14 C13 N2 C17 -1.4(7) . . . .
C12 C13 N2 C17 175.5(4) . . . .
C14 C13 N2 Pt1 -177.1(3) . . . .
C12 C13 N2 Pt1 -0.2(5) . . . .
C25 C2 Pt1 C1 -135(3) . . . .
C25 C2 Pt1 N1 -7(6) . . . .
C25 C2 Pt1 N2 46(3) . . . .
C3 C1 Pt1 C2 -4.7(5) . . . .
C7 C1 Pt1 C2 176.5(3) . . . .
C3 C1 Pt1 N1 177.9(5) . . . .
C7 C1 Pt1 N1 -0.9(3) . . . .
C3 C1 Pt1 N2 174.1(4) . . . .
C7 C1 Pt1 N2 -4.7(7) . . . .
C12 N1 Pt1 C2 50(3) . . . .
C8 N1 Pt1 C2 -128(3) . . . .
C12 N1 Pt1 C1 178.6(3) . . . .
C8 N1 Pt1 C1 0.6(3) . . . .
C12 N1 Pt1 N2 -2.6(3) . . . .
C8 N1 Pt1 N2 179.4(3) . . . .
C17 N2 Pt1 C2 8.8(4) . . . .
C13 N2 Pt1 C2 -175.9(3) . . . .
C17 N2 Pt1 C1 -170.0(5) . . . .
C13 N2 Pt1 C1 5.3(7) . . . .
C17 N2 Pt1 N1 -173.8(4) . . . .
C13 N2 Pt1 N1 1.4(3) . . . .
